data_4086332
loop_
_publ_author_name
'Edouard, Guy A.'
'Kelley, Paul'
'Herbert, David E.'
'Agapie, Theodor'

_publ_section_title
;
 Aryl Ether Cleavage by Group 9 and 10 Transition Metals: Stoichiometric
 Studies of Selectivity and Mechanism
;
_journal_name_full Organometallics
_journal_paper_doi 10.1021/acs.organomet.5b00710
_journal_year 2015
_chemical_formula_moiety 'C35 H50 O P2 Pd0.69'
_chemical_formula_sum 'C35 H50 O P2 Pd0.69'
_chemical_formula_weight 622.11
_chemical_name_systematic
; 
 ? 
;
_space_group_IT_number 14
_symmetry_cell_setting monoclinic
_symmetry_space_group_name_Hall '-P 2yn'
_symmetry_space_group_name_H-M 'P 1 21/n 1'
_atom_sites_solution_hydrogens geom
_atom_sites_solution_primary direct
_atom_sites_solution_secondary difmap
_audit_creation_method SHELXL-97
_cell_angle_alpha 90.00
_cell_angle_beta 92.738(2)
_cell_angle_gamma 90.00
_cell_formula_units_Z 4
_cell_length_a 11.2133(4)
_cell_length_b 15.3800(6)
_cell_length_c 19.1855(8)
_cell_measurement_reflns_used 9675
_cell_measurement_temperature 100(2)
_cell_measurement_theta_max 35.14
_cell_measurement_theta_min 2.25
_cell_volume 3305.0(2)
_computing_cell_refinement 'Bruker SAINT'
_computing_data_collection 'Bruker APEX2'
_computing_data_reduction 'Bruker SAINT'
_computing_molecular_graphics 'Bruker SHELXTL'
_computing_publication_material 'Bruker SHELXTL'
_computing_structure_refinement 'SHELXL-97 (Sheldrick, 1997)'
_computing_structure_solution 'SHELXS-97 (Sheldrick, 1990)'
_diffrn_ambient_temperature 100
_diffrn_measured_fraction_theta_full 0.999
_diffrn_measured_fraction_theta_max 0.960
_diffrn_measurement_device_type 'Bruker APEX-II CCD'
_diffrn_measurement_method '\f and \w scans'
_diffrn_radiation_monochromator graphite
_diffrn_radiation_source 'fine-focus sealed tube'
_diffrn_radiation_type MoK\a
_diffrn_radiation_wavelength 0.71073
_diffrn_reflns_av_R_equivalents 0.0607
_diffrn_reflns_av_sigmaI/netI 0.0377
_diffrn_reflns_limit_h_max 19
_diffrn_reflns_limit_h_min -19
_diffrn_reflns_limit_k_max 26
_diffrn_reflns_limit_k_min -26
_diffrn_reflns_limit_l_max 33
_diffrn_reflns_limit_l_min -33
_diffrn_reflns_number 163821
_diffrn_reflns_theta_full 25.00
_diffrn_reflns_theta_max 38.77
_diffrn_reflns_theta_min 1.70
_diffrn_standards_number 0
_exptl_absorpt_coefficient_mu 0.520
_exptl_absorpt_correction_T_max 0.7476
_exptl_absorpt_correction_T_min 0.6692
_exptl_absorpt_correction_type multi-scan
_exptl_absorpt_process_details SADABS
_exptl_crystal_colour yellow
_exptl_crystal_density_diffrn 1.250
_exptl_crystal_density_method 'not measured'
_exptl_crystal_description plate
_exptl_crystal_F_000 1319
_exptl_crystal_size_max 0.28
_exptl_crystal_size_mid 0.25
_exptl_crystal_size_min 0.07
_refine_diff_density_max 3.022
_refine_diff_density_min -1.490
_refine_diff_density_rms 0.134
_refine_ls_extinction_method none
_refine_ls_goodness_of_fit_ref 1.211
_refine_ls_hydrogen_treatment constr
_refine_ls_matrix_type full
_refine_ls_number_parameters 389
_refine_ls_number_reflns 18172
_refine_ls_number_restraints 0
_refine_ls_restrained_S_all 1.211
_refine_ls_R_factor_all 0.0903
_refine_ls_R_factor_gt 0.0674
_refine_ls_shift/su_max 0.001
_refine_ls_shift/su_mean 0.000
_refine_ls_structure_factor_coef Fsqd
_refine_ls_weighting_details 'calc w=1/[\s^2^(Fo^2^)+(0.0776P)^2^+5.9946P] where P=(Fo^2^+2Fc^2^)/3'
_refine_ls_weighting_scheme calc
_refine_ls_wR_factor_gt 0.1917
_refine_ls_wR_factor_ref 0.2031
_reflns_number_gt 13991
_reflns_number_total 18172
_reflns_threshold_expression >2sigma(I)
_cod_data_source_file om5b00710_si_001.cif
_cod_data_source_block ta46_sad
_cod_depositor_comments
;
The following automatic conversions were performed:

'_symmetry_cell_setting' value 'Monoclinic' changed to 'monoclinic'
according to
/usr/data/users/saulius/crontab/automatic-downloads/rss-feeds/ACS/lib/dictionaries/cif_core.dic
dictionary named 'cif_core.dic' version 2.4.2 from 2011-04-26.

Automatic conversion script
Id: cif_fix_values 3271 2015-04-21 07:52:19Z andrius 
;
_cod_original_sg_symbol_H-M P2(1)/n
_cod_database_code 4086332

loop_
_symmetry_equiv_pos_as_xyz
'x, y, z'
'-x+1/2, y+1/2, -z+1/2'
'-x, -y, -z'
'x-1/2, -y-1/2, z-1/2'

loop_
_atom_site_label
_atom_site_type_symbol
_atom_site_fract_x
_atom_site_fract_y
_atom_site_fract_z
_atom_site_U_iso_or_equiv
_atom_site_adp_type
_atom_site_occupancy
_atom_site_symmetry_multiplicity
_atom_site_calc_flag
_atom_site_refinement_flags
_atom_site_disorder_assembly
_atom_site_disorder_group
C1 C 0.32104(17) 0.47868(14) 0.31710(10) 0.0154(3) Uani 1 1 d . . .
C2 C 0.25313(17) 0.51116(14) 0.37120(10) 0.0152(3) Uani 1 1 d . . .
C3 C 0.30328(19) 0.57279(14) 0.41697(10) 0.0165(3) Uani 1 1 d . . .
H3 H 0.2575 0.5935 0.4539 0.020 Uiso 1 1 calc R . .
C4 C 0.41844(18) 0.60521(14) 0.41042(10) 0.0156(3) Uani 1 1 d . A .
C5 C 0.48447(17) 0.57200(14) 0.35666(10) 0.0158(3) Uani 1 1 d . . .
H5 H 0.5637 0.5922 0.3518 0.019 Uiso 1 1 calc R . .
C6 C 0.43743(17) 0.50994(14) 0.30982(10) 0.0149(3) Uani 1 1 d . . .
C7 C 0.13098(18) 0.47665(14) 0.38215(11) 0.0163(3) Uani 1 1 d . . .
C8 C 0.03167(18) 0.49748(16) 0.33773(12) 0.0187(4) Uani 1 1 d . . .
C9 C -0.0791(2) 0.46024(17) 0.35202(13) 0.0227(4) Uani 1 1 d . . .
H9 H -0.1468 0.4728 0.3221 0.027 Uiso 1 1 calc R . .
C10 C -0.0919(2) 0.40569(17) 0.40876(14) 0.0255(5) Uani 1 1 d . . .
H10 H -0.1675 0.3811 0.4171 0.031 Uiso 1 1 calc R . .
C11 C 0.0057(3) 0.38720(18) 0.45310(14) 0.0270(5) Uani 1 1 d . . .
H11 H -0.0028 0.3506 0.4925 0.032 Uiso 1 1 calc R . .
C12 C 0.1160(2) 0.42249(17) 0.43961(12) 0.0227(4) Uani 1 1 d . . .
H12 H 0.1829 0.4096 0.4701 0.027 Uiso 1 1 calc R . .
C13 C 0.51481(17) 0.47311(14) 0.25603(10) 0.0149(3) Uani 1 1 d . . .
C14 C 0.50275(18) 0.49566(15) 0.18492(11) 0.0166(3) Uani 1 1 d . . .
C15 C 0.5802(2) 0.45596(17) 0.13889(12) 0.0208(4) Uani 1 1 d . . .
H15 H 0.5721 0.4693 0.0905 0.025 Uiso 1 1 calc R . .
C16 C 0.6682(2) 0.39783(16) 0.16208(13) 0.0213(4) Uani 1 1 d . . .
H16 H 0.7192 0.3720 0.1298 0.026 Uiso 1 1 calc R . .
C17 C 0.6811(2) 0.37765(17) 0.23230(13) 0.0222(4) Uani 1 1 d . . .
H17 H 0.7417 0.3384 0.2486 0.027 Uiso 1 1 calc R . .
C18 C 0.60507(19) 0.41506(16) 0.27863(12) 0.0199(4) Uani 1 1 d . . .
H18 H 0.6143 0.4011 0.3268 0.024 Uiso 1 1 calc R . .
C19 C 0.4692(2) 0.67594(16) 0.45971(11) 0.0198(4) Uani 1 1 d . . .
C20A C 0.3853(4) 0.7553(3) 0.4550(3) 0.0303(9) Uani 0.615(5) 1 d P A 1
H20A H 0.3043 0.7374 0.4657 0.045 Uiso 0.615(5) 1 calc PR A 1
H20B H 0.3844 0.7795 0.4077 0.045 Uiso 0.615(5) 1 calc PR A 1
H20C H 0.4137 0.7996 0.4886 0.045 Uiso 0.615(5) 1 calc PR A 1
C22A C 0.5927(4) 0.7038(3) 0.4433(2) 0.0287(9) Uani 0.615(5) 1 d P A 1
H22A H 0.6203 0.7489 0.4764 0.043 Uiso 0.615(5) 1 calc PR A 1
H22B H 0.5919 0.7270 0.3957 0.043 Uiso 0.615(5) 1 calc PR A 1
H22C H 0.6466 0.6537 0.4471 0.043 Uiso 0.615(5) 1 calc PR A 1
C21A C 0.4716(5) 0.6401(4) 0.5351(2) 0.0306(10) Uani 0.615(5) 1 d P A 1
H21A H 0.3910 0.6218 0.5463 0.046 Uiso 0.615(5) 1 calc PR A 1
H21B H 0.4994 0.6856 0.5677 0.046 Uiso 0.615(5) 1 calc PR A 1
H21C H 0.5259 0.5902 0.5390 0.046 Uiso 0.615(5) 1 calc PR A 1
C20B C 0.4960(8) 0.7580(5) 0.4165(4) 0.0315(15) Uani 0.385(5) 1 d P A 2
H20D H 0.5489 0.7426 0.3792 0.047 Uiso 0.385(5) 1 calc PR A 2
H20E H 0.5349 0.8018 0.4470 0.047 Uiso 0.385(5) 1 calc PR A 2
H20F H 0.4211 0.7817 0.3960 0.047 Uiso 0.385(5) 1 calc PR A 2
C22B C 0.3876(8) 0.7030(6) 0.5160(4) 0.0367(19) Uani 0.385(5) 1 d P A 2
H22D H 0.4265 0.7482 0.5450 0.055 Uiso 0.385(5) 1 calc PR A 2
H22E H 0.3701 0.6526 0.5450 0.055 Uiso 0.385(5) 1 calc PR A 2
H22F H 0.3129 0.7258 0.4945 0.055 Uiso 0.385(5) 1 calc PR A 2
C21B C 0.5890(7) 0.6442(5) 0.4937(4) 0.0321(16) Uani 0.385(5) 1 d P A 2
H21D H 0.6424 0.6269 0.4572 0.048 Uiso 0.385(5) 1 calc PR A 2
H21E H 0.5746 0.5943 0.5240 0.048 Uiso 0.385(5) 1 calc PR A 2
H21F H 0.6259 0.6913 0.5216 0.048 Uiso 0.385(5) 1 calc PR A 2
C23 C -0.0244(2) 0.6737(2) 0.30316(18) 0.0325(6) Uani 1 1 d . . .
H23 H -0.0358 0.7162 0.2640 0.039 Uiso 1 1 calc R . .
C24 C -0.1475(3) 0.6607(2) 0.3336(2) 0.0452(9) Uani 1 1 d . . .
H24A H -0.1404 0.6199 0.3728 0.068 Uiso 1 1 calc R . .
H24B H -0.2033 0.6373 0.2975 0.068 Uiso 1 1 calc R . .
H24C H -0.1773 0.7167 0.3500 0.068 Uiso 1 1 calc R . .
C25 C 0.0625(3) 0.7159(2) 0.35722(19) 0.0375(7) Uani 1 1 d . . .
H25A H 0.0316 0.7729 0.3705 0.056 Uiso 1 1 calc R . .
H25B H 0.1406 0.7232 0.3371 0.056 Uiso 1 1 calc R . .
H25C H 0.0707 0.6786 0.3986 0.056 Uiso 1 1 calc R . .
C26 C -0.0646(2) 0.5368(3) 0.19945(16) 0.0431(9) Uani 1 1 d . . .
H26 H -0.1437 0.5303 0.2209 0.052 Uiso 1 1 calc R . .
C27 C -0.0757(4) 0.6038(5) 0.1401(2) 0.0746(19) Uani 1 1 d . . .
H27A H 0.0025 0.6125 0.1205 0.112 Uiso 1 1 calc R . .
H27B H -0.1043 0.6592 0.1584 0.112 Uiso 1 1 calc R . .
H27C H -0.1325 0.5826 0.1036 0.112 Uiso 1 1 calc R . .
C28 C -0.0239(3) 0.4481(4) 0.1730(2) 0.0578(13) Uani 1 1 d . . .
H28A H -0.0749 0.4307 0.1325 0.087 Uiso 1 1 calc R . .
H28B H -0.0298 0.4048 0.2101 0.087 Uiso 1 1 calc R . .
H28C H 0.0591 0.4521 0.1595 0.087 Uiso 1 1 calc R . .
C29 C 0.4804(2) 0.67430(19) 0.14082(15) 0.0285(5) Uani 1 1 d . . .
H29 H 0.4247 0.7189 0.1198 0.034 Uiso 1 1 calc R . .
C30 C 0.5805(3) 0.6637(2) 0.0902(2) 0.0494(11) Uani 1 1 d . . .
H30A H 0.6161 0.7205 0.0813 0.074 Uiso 1 1 calc R . .
H30B H 0.5478 0.6390 0.0462 0.074 Uiso 1 1 calc R . .
H30C H 0.6417 0.6246 0.1106 0.074 Uiso 1 1 calc R . .
C31 C 0.5263(3) 0.7108(2) 0.2111(2) 0.0406(7) Uani 1 1 d . . .
H31A H 0.5932 0.6753 0.2295 0.061 Uiso 1 1 calc R . .
H31B H 0.4619 0.7097 0.2439 0.061 Uiso 1 1 calc R . .
H31C H 0.5532 0.7708 0.2050 0.061 Uiso 1 1 calc R . .
C32 C 0.3468(3) 0.5379(2) 0.06601(13) 0.0336(6) Uani 1 1 d . . .
H32 H 0.4207 0.5323 0.0392 0.040 Uiso 1 1 calc R . .
C33 C 0.2647(4) 0.6064(3) 0.03069(17) 0.0529(12) Uani 1 1 d . . .
H33A H 0.2336 0.5843 -0.0145 0.079 Uiso 1 1 calc R . .
H33B H 0.3101 0.6599 0.0236 0.079 Uiso 1 1 calc R . .
H33C H 0.1981 0.6187 0.0604 0.079 Uiso 1 1 calc R . .
C34 C 0.2858(3) 0.4498(3) 0.06877(19) 0.0446(9) Uani 1 1 d . . .
H34A H 0.2184 0.4533 0.0993 0.067 Uiso 1 1 calc R . .
H34B H 0.3430 0.4063 0.0871 0.067 Uiso 1 1 calc R . .
H34C H 0.2568 0.4330 0.0217 0.067 Uiso 1 1 calc R . .
O1 O 0.27744(13) 0.41267(11) 0.27472(9) 0.0194(3) Uani 1 1 d . . .
C35 C 0.3010(3) 0.3266(2) 0.30480(19) 0.0359(7) Uani 1 1 d . . .
H35A H 0.2684 0.2819 0.2729 0.054 Uiso 1 1 calc R . .
H35B H 0.2630 0.3221 0.3496 0.054 Uiso 1 1 calc R . .
H35C H 0.3873 0.3183 0.3121 0.054 Uiso 1 1 calc R . .
P1 P 0.04702(5) 0.57598(5) 0.26656(3) 0.02362(14) Uani 1 1 d . . .
P2 P 0.38860(5) 0.57558(4) 0.15592(3) 0.01913(12) Uani 1 1 d . . .
Pd1 Pd 0.235987(19) 0.582748(15) 0.228278(11) 0.01430(6) Uani 0.6881(16) 1 d P . .

loop_
_atom_site_aniso_label
_atom_site_aniso_U_11
_atom_site_aniso_U_22
_atom_site_aniso_U_33
_atom_site_aniso_U_23
_atom_site_aniso_U_13
_atom_site_aniso_U_12
C1 0.0127(7) 0.0208(9) 0.0127(7) -0.0013(6) 0.0016(5) -0.0011(6)
C2 0.0132(7) 0.0196(9) 0.0128(7) -0.0012(6) 0.0015(5) -0.0002(6)
C3 0.0157(7) 0.0213(9) 0.0127(7) -0.0019(6) 0.0021(6) -0.0001(6)
C4 0.0143(7) 0.0185(8) 0.0137(7) -0.0011(6) -0.0013(6) -0.0004(6)
C5 0.0118(7) 0.0205(9) 0.0149(7) -0.0010(6) 0.0003(5) -0.0008(6)
C6 0.0120(7) 0.0199(9) 0.0128(7) -0.0012(6) 0.0009(5) -0.0003(6)
C7 0.0152(7) 0.0192(9) 0.0149(7) -0.0017(6) 0.0048(6) -0.0021(6)
C8 0.0141(7) 0.0233(10) 0.0190(8) 0.0003(7) 0.0045(6) -0.0025(7)
C9 0.0163(8) 0.0269(11) 0.0254(10) -0.0011(8) 0.0065(7) -0.0055(7)
C10 0.0232(10) 0.0251(11) 0.0293(11) -0.0041(9) 0.0125(8) -0.0094(8)
C11 0.0309(12) 0.0270(12) 0.0242(10) 0.0026(9) 0.0133(9) -0.0056(9)
C12 0.0244(10) 0.0253(11) 0.0188(9) 0.0022(8) 0.0058(7) -0.0021(8)
C13 0.0118(7) 0.0183(8) 0.0148(7) -0.0017(6) 0.0018(5) -0.0004(6)
C14 0.0146(7) 0.0210(9) 0.0147(7) -0.0007(6) 0.0043(6) 0.0018(6)
C15 0.0194(9) 0.0259(11) 0.0176(8) -0.0011(7) 0.0054(7) 0.0042(7)
C16 0.0163(8) 0.0228(10) 0.0251(10) -0.0037(8) 0.0053(7) 0.0039(7)
C17 0.0165(8) 0.0242(10) 0.0257(10) -0.0018(8) 0.0012(7) 0.0038(7)
C18 0.0154(8) 0.0253(10) 0.0189(8) -0.0005(7) 0.0000(6) 0.0026(7)
C19 0.0202(8) 0.0220(10) 0.0170(8) -0.0048(7) -0.0015(7) -0.0007(7)
C20A 0.030(2) 0.0215(18) 0.039(2) -0.0099(16) -0.0039(17) 0.0048(15)
C22A 0.0225(16) 0.034(2) 0.0291(19) -0.0117(16) 0.0022(14) -0.0107(15)
C21A 0.035(2) 0.040(2) 0.0155(15) -0.0041(15) -0.0045(14) -0.0045(18)
C20B 0.037(4) 0.022(3) 0.035(3) -0.005(3) 0.001(3) -0.006(3)
C22B 0.034(4) 0.046(5) 0.031(3) -0.021(3) 0.007(3) -0.009(3)
C21B 0.027(3) 0.035(4) 0.033(3) -0.011(3) -0.014(3) 0.002(3)
C23 0.0197(10) 0.0323(14) 0.0458(16) 0.0196(12) 0.0062(10) 0.0038(9)
C24 0.0253(12) 0.0341(16) 0.078(3) 0.0177(16) 0.0206(15) 0.0092(11)
C25 0.0331(14) 0.0337(15) 0.0462(17) 0.0079(13) 0.0083(12) 0.0066(12)
C26 0.0172(10) 0.087(3) 0.0246(12) 0.0127(15) -0.0018(8) -0.0149(13)
C27 0.0334(17) 0.150(5) 0.0390(19) 0.047(3) -0.0137(15) -0.022(2)
C28 0.0311(15) 0.108(4) 0.0350(16) -0.025(2) 0.0073(13) -0.023(2)
C29 0.0237(10) 0.0276(12) 0.0351(13) 0.0111(10) 0.0119(9) 0.0067(9)
C30 0.0416(17) 0.0340(16) 0.076(3) 0.0215(17) 0.0392(18) 0.0136(13)
C31 0.0369(15) 0.0340(16) 0.0503(19) 0.0114(14) -0.0034(14) -0.0109(12)
C32 0.0272(11) 0.0580(19) 0.0156(9) -0.0021(10) 0.0007(8) 0.0168(12)
C33 0.0468(19) 0.091(3) 0.0206(12) 0.0073(15) -0.0019(12) 0.039(2)
C34 0.0332(15) 0.067(2) 0.0334(15) -0.0221(16) -0.0050(12) 0.0031(15)
O1 0.0116(6) 0.0215(7) 0.0260(7) -0.0110(6) 0.0106(5) -0.0059(5)
C35 0.0344(14) 0.0249(12) 0.0499(17) -0.0145(12) 0.0162(12) -0.0092(10)
P1 0.0114(2) 0.0377(4) 0.0217(3) 0.0103(2) 0.00081(18) -0.0025(2)
P2 0.0170(2) 0.0262(3) 0.0145(2) 0.00268(19) 0.00389(17) 0.00629(19)
Pd1 0.01088(8) 0.01730(10) 0.01497(9) -0.00035(7) 0.00316(6) -0.00090(7)

loop_
_atom_type_symbol
_atom_type_description
_atom_type_scat_dispersion_real
_atom_type_scat_dispersion_imag
_atom_type_scat_source
C C 0.0033 0.0016 'International Tables Vol C Tables 4.2.6.8 and 6.1.1.4'
H H 0.0000 0.0000 'International Tables Vol C Tables 4.2.6.8 and 6.1.1.4'
O O 0.0106 0.0060 'International Tables Vol C Tables 4.2.6.8 and 6.1.1.4'
P P 0.1023 0.0942 'International Tables Vol C Tables 4.2.6.8 and 6.1.1.4'
Pd Pd -0.9988 1.0072 'International Tables Vol C Tables 4.2.6.8 and 6.1.1.4'

loop_
_geom_angle_atom_site_label_1
_geom_angle_atom_site_label_2
_geom_angle_atom_site_label_3
_geom_angle
O1 C1 C6 119.97(17)
O1 C1 C2 120.53(17)
C6 C1 C2 119.35(18)
O1 C1 Pd1 87.49(12)
C6 C1 Pd1 92.25(13)
C2 C1 Pd1 94.21(13)
C3 C2 C1 119.34(18)
C3 C2 C7 119.93(17)
C1 C2 C7 120.65(18)
C2 C3 C4 122.28(18)
C5 C4 C3 117.51(19)
C5 C4 C19 121.44(18)
C3 C4 C19 121.05(18)
C4 C5 C6 121.90(18)
C5 C6 C1 119.61(18)
C5 C6 C13 119.36(17)
C1 C6 C13 120.88(18)
C12 C7 C8 119.5(2)
C12 C7 C2 117.9(2)
C8 C7 C2 122.60(19)
C9 C8 C7 118.0(2)
C9 C8 P1 121.84(18)
C7 C8 P1 120.04(15)
C10 C9 C8 121.6(2)
C11 C10 C9 119.9(2)
C10 C11 C12 119.4(2)
C11 C12 C7 121.5(2)
C18 C13 C14 119.39(18)
C18 C13 C6 117.58(18)
C14 C13 C6 123.01(18)
C15 C14 C13 117.9(2)
C15 C14 P2 122.74(16)
C13 C14 P2 119.37(15)
C16 C15 C14 121.9(2)
C17 C16 C15 119.8(2)
C16 C17 C18 119.5(2)
C17 C18 C13 121.5(2)
C22A C19 C22B 132.2(4)
C22A C19 C4 113.1(2)
C22B C19 C4 114.7(3)
C22A C19 C20A 109.2(3)
C22B C19 C20A 55.5(5)
C4 C19 C20A 108.6(2)
C22A C19 C21B 52.0(4)
C22B C19 C21B 109.3(5)
C4 C19 C21B 109.0(3)
C20A C19 C21B 142.3(4)
C22A C19 C21A 108.9(3)
C22B C19 C21A 54.0(5)
C4 C19 C21A 108.3(3)
C20A C19 C21A 108.7(3)
C21B C19 C21A 61.1(4)
C22A C19 C20B 56.5(4)
C22B C19 C20B 107.4(5)
C4 C19 C20B 108.9(3)
C20A C19 C20B 57.1(4)
C21B C19 C20B 107.3(5)
C21A C19 C20B 142.8(4)
C25 C23 C24 110.5(3)
C25 C23 P1 109.07(19)
C24 C23 P1 116.7(2)
C28 C26 C27 111.5(4)
C28 C26 P1 108.5(2)
C27 C26 P1 109.0(3)
C31 C29 C30 112.0(3)
C31 C29 P2 109.11(19)
C30 C29 P2 116.1(2)
C34 C32 C33 111.5(3)
C34 C32 P2 109.9(2)
C33 C32 P2 108.3(2)
C1 O1 C35 112.5(2)
C8 P1 C26 102.64(14)
C8 P1 C23 101.16(12)
C26 P1 C23 103.68(17)
C8 P1 Pd1 113.04(7)
C26 P1 Pd1 113.50(10)
C23 P1 Pd1 120.65(9)
C14 P2 C32 102.31(12)
C14 P2 C29 102.09(11)
C32 P2 C29 103.10(15)
C14 P2 Pd1 112.53(7)
C32 P2 Pd1 114.89(10)
C29 P2 Pd1 119.75(9)
P2 Pd1 P1 160.11(3)
P2 Pd1 C1 96.46(5)
P1 Pd1 C1 94.68(5)

loop_
_geom_bond_atom_site_label_1
_geom_bond_atom_site_label_2
_geom_bond_distance
C1 O1 1.376(3)
C1 C6 1.404(3)
C1 C2 1.408(3)
C1 Pd1 2.494(2)
C2 C3 1.392(3)
C2 C7 1.493(3)
C3 C4 1.396(3)
C4 C5 1.395(3)
C4 C19 1.533(3)
C5 C6 1.397(3)
C6 C13 1.491(3)
C7 C12 1.398(3)
C7 C8 1.407(3)
C8 C9 1.406(3)
C8 P1 1.837(2)
C9 C10 1.387(4)
C10 C11 1.383(4)
C11 C12 1.386(4)
C13 C18 1.403(3)
C13 C14 1.408(3)
C14 C15 1.407(3)
C14 P2 1.841(2)
C15 C16 1.388(3)
C16 C17 1.383(4)
C17 C18 1.386(3)
C19 C22A 1.497(5)
C19 C22B 1.507(8)
C19 C20A 1.541(5)
C19 C21B 1.544(7)
C19 C21A 1.546(5)
C19 C20B 1.547(8)
C23 C25 1.533(5)
C23 C24 1.537(4)
C23 P1 1.857(3)
C26 C28 1.533(7)
C26 C27 1.537(6)
C26 P1 1.853(3)
C29 C31 1.527(5)
C29 C30 1.527(4)
C29 P2 1.865(3)
C32 C34 1.519(6)
C32 C33 1.535(4)
C32 P2 1.859(3)
O1 C35 1.463(4)
P1 Pd1 2.2779(6)
P2 Pd1 2.2572(6)
